data_7720558
loop_
_publ_author_name
'Chauhan, Pinky'
'Sarkar, Abani'
'Ravikanth, Mangalampalli'

_publ_section_title
;
 Synthesis of Ni(II) and Zn(II) complexes of pyrrolyl dipyrrins and their
 biomimetic role in catalyzing the hydrolysis of the phospho-ester bond.
;
_journal_issue 3
_journal_name_full 'Dalton transactions (Cambridge, England : 2003)'
_journal_page_first 1349
_journal_page_last 1359
_journal_paper_doi 10.1039/d5dt02700d
_journal_volume 55
_journal_year 2026
_chemical_formula_moiety 'C42 H32 N6 O2 Zn, C H2 Cl2'
_chemical_formula_sum 'C43 H34 Cl2 N6 O2 Zn'
_chemical_formula_weight 803.089
_space_group_crystal_system orthorhombic
_space_group_IT_number 70
_space_group_name_Hall '-F 2uv 2vw'
_space_group_name_H-M_alt 'F d d d :2'
_symmetry_Int_Tables_number 70
_atom_sites_solution_primary iterative
_audit_creation_date 2025-04-14
_audit_creation_method
;
Olex2 1.5
(compiled 2024.02.16 svn.r378c4104 for OlexSys, GUI svn.r6928)
;
_audit_update_record
;
2025-04-27 deposited with the CCDC.	2025-12-19 downloaded from the CCDC.
;
_cell_angle_alpha 90
_cell_angle_beta 90
_cell_angle_gamma 90
_cell_formula_units_Z 16
_cell_length_a 20.0126(5)
_cell_length_b 20.9012(4)
_cell_length_c 35.8631(5)
_cell_measurement_reflns_used 3312
_cell_measurement_temperature 150(2)
_cell_measurement_theta_max 25.00
_cell_measurement_theta_min 1.52
_cell_volume 15001.1(5)
_computing_molecular_graphics 'Olex2 1.5 (Dolomanov et al., 2009)'
_computing_publication_material 'Olex2 1.5 (Dolomanov et al., 2009)'
_computing_structure_refinement 'olex2.refine 1.5 (Bourhis et al., 2015)'
_computing_structure_solution 'olex2.solve 1.5 (Bourhis et al., 2015)'
_diffrn_ambient_temperature 150.15
_diffrn_measured_fraction_theta_full 0.9964
_diffrn_measured_fraction_theta_max 0.9964
_diffrn_measurement_device_type 'Bruker APEX-II CCD'
_diffrn_measurement_method '\f and \w scans'
_diffrn_radiation_type 'Mo K\a'
_diffrn_radiation_wavelength 0.71073
_diffrn_reflns_av_R_equivalents 0.0629
_diffrn_reflns_av_unetI/netI 0.0367
_diffrn_reflns_Laue_measured_fraction_full 0.9964
_diffrn_reflns_Laue_measured_fraction_max 0.9964
_diffrn_reflns_limit_h_max 28
_diffrn_reflns_limit_h_min -27
_diffrn_reflns_limit_k_max 26
_diffrn_reflns_limit_k_min -29
_diffrn_reflns_limit_l_max 50
_diffrn_reflns_limit_l_min -46
_diffrn_reflns_number 34275
_diffrn_reflns_point_group_measured_fraction_full 0.9964
_diffrn_reflns_point_group_measured_fraction_max 0.9964
_diffrn_reflns_theta_full 24.9989
_diffrn_reflns_theta_max 25.00
_diffrn_reflns_theta_min 1.52
_exptl_absorpt_coefficient_mu 0.844
_exptl_crystal_colour 'metallic pinkish violet'
_exptl_crystal_colour_lustre metallic
_exptl_crystal_colour_modifier pinkish
_exptl_crystal_colour_primary violet
_exptl_crystal_density_diffrn 1.422
_exptl_crystal_description needle
_exptl_crystal_F_000 6637.713
_exptl_crystal_size_max 0.3
_exptl_crystal_size_mid 0.2
_exptl_crystal_size_min 0.1
_refine_diff_density_max 0.4137
_refine_diff_density_min -0.4614
_refine_diff_density_rms 0.0567
_refine_ls_d_res_high 0.8409
_refine_ls_d_res_low 13.4069
_refine_ls_goodness_of_fit_ref 1.0441
_refine_ls_hydrogen_treatment mixed
_refine_ls_matrix_type full
_refine_ls_number_constraints 30
_refine_ls_number_parameters 250
_refine_ls_number_reflns 3300
_refine_ls_number_restraints 0
_refine_ls_restrained_S_all 1.0441
_refine_ls_R_factor_all 0.0370
_refine_ls_R_factor_gt 0.0347
_refine_ls_shift/su_max 0.0003
_refine_ls_shift/su_mean 0.0000
_refine_ls_structure_factor_coef Fsqd
_refine_ls_weighting_details 'w=1/[\s^2^(Fo^2^)+(0.0499P)^2^+43.6667P] where P=(Fo^2^+2Fc^2^)/3'
_refine_ls_weighting_scheme calc
_refine_ls_wR_factor_gt 0.0929
_refine_ls_wR_factor_ref 0.0956
_reflns_Friedel_coverage 0.0
_reflns_limit_h_max 23
_reflns_limit_h_min 0
_reflns_limit_k_max 24
_reflns_limit_k_min 0
_reflns_limit_l_max 42
_reflns_limit_l_min 0
_reflns_number_gt 3070
_reflns_number_total 3300
_reflns_threshold_expression I>=2u(I)
_cod_data_source_file d5dt02700d2.cif
_cod_data_source_block mr_pc_znfor_autored
_cod_original_sg_symbol_H-M 'F d d d'
_cod_database_code 7720558
_olex2_refinement_description
;
1. Fixed Uiso
 At 1.2 times of:
  All C(H) groups, All N(H) groups
 At 1.5 times of:
  All C(H,H,H) groups
2.a Aromatic/amide H refined with riding coordinates:
 N3(H3), C14(H14), C10(H10), C18(H18), C15(H15), C19(H19), C4(H4), C12(H12),
 C3(H3a), C11(H11), C21(H21), C7(H7), C6(H6)
2.b Idealised Me refined as rotating group:
 C1(H1a,H1b,H1c)
;
_olex2_submission_special_instructions 'No special instructions were received'

loop_
_space_group_symop_id
_space_group_symop_operation_xyz
1 x,y,z
2 x,-y+1/4,-z+1/4
3 -x+1/4,y,-z+1/4
4 -x+1/4,-y+1/4,z
5 -x,-y,-z
6 -x,y-1/4,z-1/4
7 x-1/4,-y,z-1/4
8 x-1/4,y-1/4,-z
9 x,y+1/2,z+1/2
10 x,-y+3/4,-z+3/4
11 -x+1/4,y+1/2,-z+3/4
12 -x+1/4,-y+3/4,z+1/2
13 -x,-y+1/2,-z+1/2
14 -x,y+1/4,z+1/4
15 x-1/4,-y+1/2,z+1/4
16 x-1/4,y+1/4,-z+1/2
17 x+1/2,y,z+1/2
18 x+1/2,-y+1/4,-z+3/4
19 -x+3/4,y,-z+3/4
20 -x+3/4,-y+1/4,z+1/2
21 -x+1/2,-y,-z+1/2
22 -x+1/2,y-1/4,z+1/4
23 x+1/4,-y,z+1/4
24 x+1/4,y-1/4,-z+1/2
25 x+1/2,y+1/2,z
26 x+1/2,-y+3/4,-z+1/4
27 -x+3/4,y+1/2,-z+1/4
28 -x+3/4,-y+3/4,z
29 -x+1/2,-y+1/2,-z
30 -x+1/2,y+1/4,z-1/4
31 x+1/4,-y+1/2,z-1/4
32 x+1/4,y+1/4,-z

loop_
_atom_site_label
_atom_site_type_symbol
_atom_site_fract_x
_atom_site_fract_y
_atom_site_fract_z
_atom_site_U_iso_or_equiv
_atom_site_adp_type
_atom_site_occupancy
_atom_site_site_symmetry_order
_atom_site_refinement_flags_posn
_atom_site_refinement_flags_adp
_atom_site_refinement_flags_occupancy
Zn1 Zn 0.552988(15) 0.375 0.875 0.02111(13) Uani 1.000000 2 S T P
O1 O 0.89113(8) 0.29809(9) 0.92303(4) 0.0386(4) Uani 1.000000 1 . . .
N1 N 0.49325(8) 0.41642(8) 0.83819(4) 0.0246(4) Uani 1.000000 1 . . .
N2 N 0.60677(8) 0.32821(7) 0.83733(4) 0.0202(3) Uani 1.000000 1 . . .
N3 N 0.76169(8) 0.29182(8) 0.88530(4) 0.0238(4) Uani 1.000000 1 . . .
H3 H 0.79274(8) 0.29626(8) 0.86812(4) 0.0286(4) Uiso 1.000000 1 R . .
C1 C 0.49861(16) 0.36031(13) 0.62109(6) 0.0467(7) Uani 1.000000 1 . . .
H1a H 0.4639(7) 0.3290(7) 0.61488(10) 0.0701(10) Uiso 1.000000 1 GR . .
H1b H 0.4834(9) 0.4033(3) 0.61420(11) 0.0701(10) Uiso 1.000000 1 GR . .
H1c H 0.5396(3) 0.3501(9) 0.60736(6) 0.0701(10) Uiso 1.000000 1 GR . .
C2 C 0.51253(12) 0.35807(10) 0.66257(6) 0.0318(5) Uani 1.000000 1 . . .
C3 C 0.47144(12) 0.32386(11) 0.68665(6) 0.0349(5) Uani 1.000000 1 . . .
H3a H 0.43570(12) 0.29930(11) 0.67670(6) 0.0418(6) Uiso 1.000000 1 R . .
C4 C 0.48162(11) 0.32485(10) 0.72506(6) 0.0289(5) Uani 1.000000 1 . . .
H4 H 0.45254(11) 0.30145(10) 0.74095(6) 0.0347(6) Uiso 1.000000 1 R . .
C5 C 0.53420(10) 0.35995(9) 0.74038(5) 0.0230(4) Uani 1.000000 1 . . .
C6 C 0.57669(11) 0.39301(10) 0.71625(6) 0.0293(5) Uani 1.000000 1 . . .
H6 H 0.61335(11) 0.41650(10) 0.72604(6) 0.0352(5) Uiso 1.000000 1 R . .
C7 C 0.56566(12) 0.39176(11) 0.67791(6) 0.0334(5) Uani 1.000000 1 . . .
H7 H 0.59513(12) 0.41445(11) 0.66190(6) 0.0401(6) Uiso 1.000000 1 R . .
C8 C 0.54128(10) 0.36506(9) 0.78206(5) 0.0213(4) Uani 1.000000 1 . . .
C9 C 0.49292(9) 0.40261(9) 0.79997(5) 0.0217(4) Uani 1.000000 1 . . .
C10 C 0.43779(10) 0.43551(10) 0.78344(6) 0.0267(4) Uani 1.000000 1 . . .
H10 H 0.42568(10) 0.43485(10) 0.75783(6) 0.0320(5) Uiso 1.000000 1 R . .
C11 C 0.40551(11) 0.46822(11) 0.81130(6) 0.0318(5) Uani 1.000000 1 . . .
H11 H 0.36689(11) 0.49433(11) 0.80885(6) 0.0382(6) Uiso 1.000000 1 R . .
C12 C 0.44148(10) 0.45514(11) 0.84440(6) 0.0311(5) Uani 1.000000 1 . . .
H12 H 0.43011(10) 0.47193(11) 0.86819(6) 0.0373(6) Uiso 1.000000 1 R . .
C13 C 0.59608(10) 0.33338(9) 0.79879(5) 0.0214(4) Uani 1.000000 1 . . .
C14 C 0.65123(10) 0.30505(10) 0.78009(5) 0.0252(4) Uani 1.000000 1 . . .
H14 H 0.65636(10) 0.30100(10) 0.75386(5) 0.0302(5) Uiso 1.000000 1 R . .
C15 C 0.69589(10) 0.28450(10) 0.80669(6) 0.0267(4) Uani 1.000000 1 . . .
H15 H 0.73777(10) 0.26437(10) 0.80248(6) 0.0320(5) Uiso 1.000000 1 R . .
C16 C 0.66673(10) 0.29946(9) 0.84167(5) 0.0219(4) Uani 1.000000 1 . . .
C17 C 0.69466(10) 0.28929(10) 0.87874(5) 0.0234(4) Uani 1.000000 1 . . .
C18 C 0.66227(10) 0.28059(10) 0.91294(5) 0.0260(4) Uani 1.000000 1 . . .
H18 H 0.61547(10) 0.27648(10) 0.91669(5) 0.0312(5) Uiso 1.000000 1 R . .
C19 C 0.71162(11) 0.27907(10) 0.94059(6) 0.0293(5) Uani 1.000000 1 . . .
H19 H 0.70427(11) 0.27398(10) 0.96659(6) 0.0352(5) Uiso 1.000000 1 R . .
C20 C 0.77329(11) 0.28632(10) 0.92324(5) 0.0270(4) Uani 1.000000 1 . . .
C21 C 0.83842(11) 0.29123(11) 0.93966(6) 0.0309(5) Uani 1.000000 1 . . .
H21 H 0.84076(11) 0.28891(11) 0.96609(6) 0.0371(6) Uiso 1.000000 1 R . .
Cl1 Cl 0.31137(4) 0.40912(5) 0.52081(2) 0.0690(3) Uani 1.000000 1 . . .
C22 C 0.375 0.375 0.54780(9) 0.0393(8) Uani 1.000000 2 S T P
H22 H 0.3518(16) 0.3413(15) 0.5620(9) 0.066(9) Uiso 1.000000 1 . . .

loop_
_atom_site_aniso_label
_atom_site_aniso_U_11
_atom_site_aniso_U_22
_atom_site_aniso_U_33
_atom_site_aniso_U_12
_atom_site_aniso_U_13
_atom_site_aniso_U_23
Zn1 0.0204(2) 0.0301(2) 0.01278(19) -0.000000 -0.000000 -0.00004(11)
O1 0.0288(8) 0.0588(11) 0.0282(8) 0.0041(8) -0.0041(7) -0.0022(7)
N1 0.0224(9) 0.0357(9) 0.0159(8) 0.0032(7) 0.0013(6) 0.0006(7)
N2 0.0215(8) 0.0247(8) 0.0144(8) 0.0009(6) -0.0015(6) -0.0005(6)
N3 0.0238(8) 0.0309(9) 0.0168(8) 0.0031(7) -0.0028(6) 0.0002(7)
C1 0.075(2) 0.0429(14) 0.0223(12) 0.0036(13) -0.0130(12) -0.0015(10)
C2 0.0485(14) 0.0286(11) 0.0184(10) 0.0072(10) -0.0071(9) -0.0023(8)
C3 0.0400(13) 0.0354(12) 0.0292(11) -0.0043(10) -0.0137(10) -0.0040(9)
C4 0.0316(11) 0.0330(11) 0.0222(10) -0.0051(9) -0.0046(8) 0.0016(8)
C5 0.0252(10) 0.0262(10) 0.0176(10) 0.0049(8) -0.0026(8) -0.0006(8)
C6 0.0318(11) 0.0346(11) 0.0216(10) -0.0045(9) -0.0013(9) -0.0005(9)
C7 0.0451(13) 0.0348(12) 0.0205(10) -0.0007(10) 0.0022(9) 0.0033(9)
C8 0.0239(10) 0.0230(9) 0.0169(10) -0.0040(8) -0.0003(8) 0.0007(7)
C9 0.0214(10) 0.0273(10) 0.0163(9) -0.0014(8) -0.0017(7) 0.0022(7)
C10 0.0273(11) 0.0322(11) 0.0205(10) 0.0027(9) -0.0028(8) 0.0031(8)
C11 0.0273(11) 0.0414(13) 0.0267(11) 0.0111(9) -0.0002(9) 0.0022(9)
C12 0.0276(11) 0.0443(13) 0.0215(10) 0.0080(9) 0.0038(8) -0.0007(9)
C13 0.0233(10) 0.0246(10) 0.0161(9) -0.0014(8) -0.0019(7) -0.0010(7)
C14 0.0286(11) 0.0303(11) 0.0167(9) 0.0016(8) -0.0002(8) -0.0039(8)
C15 0.0235(10) 0.0341(11) 0.0225(10) 0.0063(8) -0.0007(8) -0.0043(8)
C16 0.0226(10) 0.0240(10) 0.0190(9) -0.0000(8) -0.0024(8) -0.0014(7)
C17 0.0258(11) 0.0232(10) 0.0212(10) 0.0022(8) -0.0031(8) -0.0002(7)
C18 0.0255(10) 0.0289(11) 0.0237(10) 0.0028(8) -0.0007(8) 0.0025(8)
C19 0.0338(11) 0.0348(11) 0.0193(10) 0.0045(9) -0.0012(8) 0.0034(8)
C20 0.0308(11) 0.0301(11) 0.0201(10) 0.0045(9) -0.0058(8) -0.0000(8)
C21 0.0327(12) 0.0395(12) 0.0206(10) 0.0049(10) -0.0062(9) -0.0016(9)
Cl1 0.0502(4) 0.1123(7) 0.0443(4) 0.0229(4) 0.0037(3) 0.0182(4)
C22 0.049(2) 0.0419(19) 0.0274(17) -0.0009(16) -0.000000 0.000000

loop_
_atom_type_symbol
_atom_type_scat_dispersion_real
_atom_type_scat_dispersion_imag
_atom_type_scat_Cromer_Mann_a1
_atom_type_scat_Cromer_Mann_a2
_atom_type_scat_Cromer_Mann_a3
_atom_type_scat_Cromer_Mann_a4
_atom_type_scat_Cromer_Mann_b1
_atom_type_scat_Cromer_Mann_b2
_atom_type_scat_Cromer_Mann_b3
_atom_type_scat_Cromer_Mann_b4
_atom_type_scat_Cromer_Mann_c
_atom_type_scat_source
_atom_type_scat_dispersion_source
C 0.00313 0.00162 2.31000 1.02000 1.58860 0.86500 20.84390 10.20750 0.56870 51.65120 0.21560 'International Tables Volume C Table 6.1.1.4 (pp. 500-502)' 'Brennan, Cowan, Rev. Sci. Instrum., 1992, 63, 850'
Cl 0.14908 0.15974 11.46040 7.19640 6.25560 1.64550 0.01040 1.16620 18.51940 47.77840 -9.55740 'International Tables Volume C Table 6.1.1.4 (pp. 500-502)' 'Brennan, Cowan, Rev. Sci. Instrum., 1992, 63, 850'
H 0.00000 0.00000 0.49300 0.32291 0.14019 0.04081 10.51090 26.12570 3.14236 57.79970 0.00304 'International Tables Volume C Table 6.1.1.4 (pp. 500-502)' 'Brennan, Cowan, Rev. Sci. Instrum., 1992, 63, 850'
N 0.00612 0.00332 12.21260 3.13220 2.01250 1.16630 0.00570 9.89330 28.99750 0.58260 -11.52900 'International Tables Volume C Table 6.1.1.4 (pp. 500-502)' 'Brennan, Cowan, Rev. Sci. Instrum., 1992, 63, 850'
O 0.01085 0.00610 3.04850 2.28680 1.54630 0.86700 13.27710 5.70110 0.32390 32.90890 0.25080 'International Tables Volume C Table 6.1.1.4 (pp. 500-502)' 'Brennan, Cowan, Rev. Sci. Instrum., 1992, 63, 850'
Zn 0.29151 1.43825 14.07430 7.03180 5.16520 2.41000 3.26550 0.23330 10.31630 58.70970 1.30410 'International Tables Volume C Table 6.1.1.4 (pp. 500-502)' 'Brennan, Cowan, Rev. Sci. Instrum., 1992, 63, 850'

loop_
_geom_angle_atom_site_label_1
_geom_angle_atom_site_label_2
_geom_angle_atom_site_label_3
_geom_angle
_geom_angle_site_symmetry_1
_geom_angle_site_symmetry_3
_geom_angle_publ_flag
N1 Zn1 N1 105.72(10) 10_556 . ?
N2 Zn1 N1 124.45(7) 10_556 . ?
N2 Zn1 N1 95.11(7) . . ?
N2 Zn1 N1 124.45(7) . 10_556 ?
N2 Zn1 N1 95.11(7) 10_556 10_556 ?
N2 Zn1 N2 114.33(9) 10_556 . ?
C9 N1 Zn1 124.41(13) . 10_556 ?
C12 N1 Zn1 128.54(14) . 10_556 ?
C12 N1 C9 106.55(16) . . ?
C13 N2 Zn1 123.36(13) . . ?
C16 N2 Zn1 128.50(13) . . ?
C16 N2 C13 106.44(15) . . ?
C17 N3 H3 125.33(11) . . ?
C20 N3 H3 125.33(11) . . ?
C20 N3 C17 109.35(17) . . ?
H1b C1 H1a 109.5 . . ?
H1c C1 H1a 109.5 . . ?
H1c C1 H1b 109.5 . . ?
C2 C1 H1a 109.5 . . ?
C2 C1 H1b 109.5 . . ?
C2 C1 H1c 109.5 . . ?
C3 C2 C1 121.2(2) . . ?
C7 C2 C1 121.0(2) . . ?
C7 C2 C3 117.87(19) . . ?
H3a C3 C2 119.33(12) . . ?
C4 C3 C2 121.3(2) . . ?
C4 C3 H3a 119.33(13) . . ?
H4 C4 C3 119.75(13) . . ?
C5 C4 C3 120.5(2) . . ?
C5 C4 H4 119.75(12) . . ?
C6 C5 C4 118.37(18) . . ?
C8 C5 C4 119.96(18) . . ?
C8 C5 C6 121.54(18) . . ?
H6 C6 C5 119.80(12) . . ?
C7 C6 C5 120.4(2) . . ?
C7 C6 H6 119.80(14) . . ?
C6 C7 C2 121.5(2) . . ?
H7 C7 C2 119.27(13) . . ?
H7 C7 C6 119.27(14) . . ?
C9 C8 C5 115.45(17) . . ?
C13 C8 C5 117.46(17) . . ?
C13 C8 C9 127.07(18) . . ?
C8 C9 N1 124.09(17) . . ?
C10 C9 N1 108.08(17) . . ?
C10 C9 C8 127.77(18) . . ?
H10 C10 C9 126.23(11) . . ?
C11 C10 C9 107.55(18) . . ?
C11 C10 H10 126.23(12) . . ?
H11 C11 C10 127.02(12) . . ?
C12 C11 C10 105.96(19) . . ?
C12 C11 H11 127.02(12) . . ?
C11 C12 N1 111.86(18) . . ?
H12 C12 N1 124.07(11) . . ?
H12 C12 C11 124.07(12) . . ?
C8 C13 N2 124.91(17) . . ?
C14 C13 N2 108.33(16) . . ?
C14 C13 C8 126.66(17) . . ?
H14 C14 C13 126.05(11) . . ?
C15 C14 C13 107.91(17) . . ?
C15 C14 H14 126.05(12) . . ?
H15 C15 C14 126.96(12) . . ?
C16 C15 C14 106.09(17) . . ?
C16 C15 H15 126.96(11) . . ?
C15 C16 N2 111.20(17) . . ?
C17 C16 N2 120.68(17) . . ?
C17 C16 C15 128.08(18) . . ?
C16 C17 N3 121.95(17) . . ?
C18 C17 N3 108.04(16) . . ?
C18 C17 C16 129.86(18) . . ?
H18 C18 C17 126.36(11) . . ?
C19 C18 C17 107.28(18) . . ?
C19 C18 H18 126.36(12) . . ?
H19 C19 C18 126.07(12) . . ?
C20 C19 C18 107.87(18) . . ?
C20 C19 H19 126.07(12) . . ?
C19 C20 N3 107.45(18) . . ?
C21 C20 N3 123.36(19) . . ?
C21 C20 C19 129.11(19) . . ?
C20 C21 O1 126.39(19) . . ?
H21 C21 O1 116.80(12) . . ?
H21 C21 C20 116.80(12) . . ?
Cl1 C22 Cl1 112.90(19) 28 . ?
H22 C22 Cl1 103.5(19) . . ?
H22 C22 Cl1 109.7(19) 28 . ?
H22 C22 Cl1 103.5(19) 28 28 ?
H22 C22 Cl1 109.7(19) . 28 ?
H22 C22 H22 118(4) 28 . ?

loop_
_geom_bond_atom_site_label_1
_geom_bond_atom_site_label_2
_geom_bond_distance
_geom_bond_site_symmetry_2
_geom_bond_publ_flag
Zn1 N1 1.9803(16) . ?
Zn1 N1 1.9803(16) 10_556 ?
Zn1 N2 1.9848(15) . ?
Zn1 N2 1.9848(15) 10_556 ?
O1 C21 1.221(3) . ?
N1 C9 1.401(2) . ?
N1 C12 1.333(3) . ?
N2 C13 1.403(2) . ?
N2 C16 1.351(2) . ?
N3 H3 0.8800 . ?
N3 C17 1.363(2) . ?
N3 C20 1.385(2) . ?
C1 H1a 0.9800 . ?
C1 H1b 0.9800 . ?
C1 H1c 0.9800 . ?
C1 C2 1.514(3) . ?
C2 C3 1.390(3) . ?
C2 C7 1.389(3) . ?
C3 H3a 0.9500 . ?
C3 C4 1.393(3) . ?
C4 H4 0.9500 . ?
C4 C5 1.396(3) . ?
C5 C6 1.396(3) . ?
C5 C8 1.505(3) . ?
C6 H6 0.9500 . ?
C6 C7 1.393(3) . ?
C7 H7 0.9500 . ?
C8 C9 1.402(3) . ?
C8 C13 1.415(3) . ?
C9 C10 1.429(3) . ?
C10 H10 0.9500 . ?
C10 C11 1.372(3) . ?
C11 H11 0.9500 . ?
C11 C12 1.415(3) . ?
C12 H12 0.9500 . ?
C13 C14 1.421(3) . ?
C14 H14 0.9500 . ?
C14 C15 1.376(3) . ?
C15 H15 0.9500 . ?
C15 C16 1.418(3) . ?
C16 C17 1.458(3) . ?
C17 C18 1.399(3) . ?
C18 H18 0.9500 . ?
C18 C19 1.400(3) . ?
C19 H19 0.9500 . ?
C19 C20 1.390(3) . ?
C20 C21 1.434(3) . ?
C21 H21 0.9500 . ?
Cl1 C22 1.751(2) . ?
C22 H22 0.98(3) . ?
C22 H22 0.98(3) 28 ?

loop_
_geom_torsion_atom_site_label_1
_geom_torsion_atom_site_label_2
_geom_torsion_atom_site_label_3
_geom_torsion_atom_site_label_4
_geom_torsion
_geom_torsion_site_symmetry_1
_geom_torsion_site_symmetry_2
_geom_torsion_site_symmetry_3
_geom_torsion_site_symmetry_4
_geom_torsion_publ_flag
Zn1 N1 C9 C8 -10.04(18) . . . . ?
Zn1 N1 C9 C8 -10.04(18) 10_556 . . . ?
Zn1 N1 C9 C10 172.59(16) 10_556 . . . ?
Zn1 N1 C9 C10 172.59(16) . . . . ?
Zn1 N1 C12 C11 -172.0(2) . . . . ?
Zn1 N1 C12 C11 -172.0(2) 10_556 . . . ?
Zn1 N2 C13 C8 -8.76(17) 10_556 . . . ?
Zn1 N2 C13 C8 -8.76(17) . . . . ?
Zn1 N2 C13 C14 167.80(16) 10_556 . . . ?
Zn1 N2 C13 C14 167.80(16) . . . . ?
Zn1 N2 C16 C15 -166.16(17) . . . . ?
Zn1 N2 C16 C15 -166.16(17) 10_556 . . . ?
Zn1 N2 C16 C17 11.89(18) . . . . ?
Zn1 N2 C16 C17 11.89(18) 10_556 . . . ?
O1 C21 C20 N3 -3.1(3) . . . . ?
O1 C21 C20 C19 -179.4(2) . . . . ?
N1 C9 C8 C5 -175.93(19) . . . . ?
N1 C9 C8 C13 2.4(2) . . . . ?
N1 C9 C10 C11 -0.24(19) . . . . ?
N1 C12 C11 C10 -0.2(2) . . . . ?
N2 C13 C8 C5 -173.81(19) . . . . ?
N2 C13 C8 C9 7.9(2) . . . . ?
N2 C13 C14 C15 -1.69(18) . . . . ?
N2 C16 C15 C14 -0.20(18) . . . . ?
N2 C16 C17 N3 -146.25(18) . . . . ?
N2 C16 C17 C18 28.6(2) . . . . ?
N3 C17 C16 C15 31.4(3) . . . . ?
N3 C17 C18 C19 1.04(19) . . . . ?
N3 C20 C19 C18 -0.36(19) . . . . ?
C1 C2 C3 C4 -176.0(2) . . . . ?
C1 C2 C7 C6 176.3(2) . . . . ?
C2 C3 C4 C5 -0.7(3) . . . . ?
C2 C7 C6 C5 0.1(3) . . . . ?
C3 C4 C5 C6 -1.0(3) . . . . ?
C3 C4 C5 C8 175.0(2) . . . . ?
C4 C5 C6 C7 1.3(2) . . . . ?
C4 C5 C8 C9 -70.6(2) . . . . ?
C4 C5 C8 C13 111.0(2) . . . . ?
C5 C8 C9 C10 0.9(2) . . . . ?
C5 C8 C13 C14 10.3(2) . . . . ?
C8 C9 C10 C11 -177.5(2) . . . . ?
C8 C13 C14 C15 174.8(2) . . . . ?
C9 C10 C11 C12 0.27(19) . . . . ?
C13 C14 C15 C16 1.14(18) . . . . ?
C14 C15 C16 C17 -178.07(15) . . . . ?
C15 C16 C17 C18 -153.8(2) . . . . ?
C16 C17 C18 C19 -174.3(2) . . . . ?
C17 C18 C19 C20 -0.41(19) . . . . ?
C18 C19 C20 C21 176.39(16) . . . . ?
